data_7132860
loop_
_publ_author_name
'Jiang, Huan-Huan'
'Zhang, Nan'
'Mao, Wei-Xin'
'Lan, Jin-Fei'
'Zhou, Long-Xing'
'Xu, Hua-Ming'
'Zhang, Han-Yue'
'Liao, Wei-Qiang'

_publ_section_title
;
 Modulating the ferroelectric phases in cholesteryl-based organic
 compounds with perfluoroalkyl tail engineering.
;
_journal_issue 32
_journal_name_full 'Chemical communications (Cambridge, England)'
_journal_page_first 4322
_journal_page_last 4325
_journal_paper_doi 10.1039/d4cc00840e
_journal_volume 60
_journal_year 2024
_chemical_absolute_configuration syn
_chemical_formula_moiety 'C32 H45 F9 O2'
_chemical_formula_sum 'C32 H45 F9 O2'
_chemical_formula_weight 632.68
_space_group_crystal_system monoclinic
_space_group_IT_number 4
_space_group_name_Hall 'P 2yb'
_space_group_name_H-M_alt 'P 1 21 1'
_atom_sites_solution_hydrogens geom
_atom_sites_solution_primary iterative
_audit_creation_date 2023-05-09
_audit_creation_method
;
Olex2 1.5
(compiled 2022.04.07 svn.rca3783a0 for OlexSys, GUI svn.r6498)
;
_audit_update_record
;
2024-01-01 deposited with the CCDC.	2024-03-19 downloaded from the CCDC.
;
_cell_angle_alpha 90
_cell_angle_beta 94.027(5)
_cell_angle_gamma 90
_cell_formula_units_Z 2
_cell_length_a 12.2990(6)
_cell_length_b 9.2607(5)
_cell_length_c 14.5611(9)
_cell_measurement_reflns_used 4028
_cell_measurement_temperature 299.1(6)
_cell_measurement_theta_max 74.5790
_cell_measurement_theta_min 3.0270
_cell_volume 1654.38(16)
_computing_cell_refinement 'CrysAlisPro 1.171.42.79a (Rigaku OD, 2022)'
_computing_data_collection 'CrysAlisPro 1.171.42.79a (Rigaku OD, 2022)'
_computing_data_reduction 'CrysAlisPro 1.171.42.79a (Rigaku OD, 2022)'
_computing_molecular_graphics 'Olex2 1.5 (Dolomanov et al., 2009)'
_computing_publication_material 'Olex2 1.5 (Dolomanov et al., 2009)'
_computing_structure_refinement 'SHELXL 2017/1 (Sheldrick, 2015)'
_computing_structure_solution 'olex2.solve 1.5 (Bourhis et al., 2015)'
_diffrn_ambient_environment air
_diffrn_ambient_temperature 299.1(6)
_diffrn_detector 'Hybrid Pixel Array Detector'
_diffrn_detector_area_resol_mean 10.0000
_diffrn_detector_type HyPix
_diffrn_measured_fraction_theta_full 0.999
_diffrn_measured_fraction_theta_max 0.947
_diffrn_measurement_details
;
List of Runs (angles in degrees, time in seconds):

  # Type    Start    End  Width  t~exp~   \w     \q     \k     \f   Frames
#--------------------------------------------------------------------------
  1  \w     36.00  64.00   0.50    0.40    --  108.29 -61.00-150.00   56
  2  \w    -24.00  64.00   0.50    0.29    --   45.28 -72.00   3.00  176
  3  \w     45.00  89.00   0.50    0.40    --  108.29 -72.00   3.00   88
  4  \w     35.00  72.00   0.50    0.40    --  108.29 -61.00  30.00   74
  5  \w     37.00  63.00   0.50    0.40    --  108.29 -61.00 150.00   52
  6  \w    105.00 140.00   0.50    0.40    --  108.29  45.00  30.00   70
  7  \w    152.00 177.00   0.50    0.40    --  108.29  45.00  30.00   50
  8  \w    107.00 176.00   0.50    0.40    --  108.29  72.00 133.00  138
  9  \w     27.00 108.00   0.50    0.29    --   45.28  72.00 133.00  162
 10  \w    -12.00  33.00   0.50    0.29    --  -45.28  19.00 120.00   90
 11  \w    -11.00  14.00   0.50    0.29    --  -45.28  72.00 133.00   50
 12  \w    -67.00 -41.00   0.50    0.29    --  -45.28  72.00 133.00   52
 13  \w     35.00 104.00   0.50    0.40    --  108.29 -94.00-180.00  138
 14  \w     -6.00  31.00   0.50    0.29    --  -45.28  19.00 -90.00   74
 15  \w    -54.00 -29.00   0.50    0.40    -- -102.00  77.00 -30.00   50
 16  \w    -61.00 -36.00   0.50    0.40    -- -102.00  61.00 -60.00   50
 17  \w    -65.00 -32.00   0.50    0.40    -- -102.00  61.00 -30.00   66
 18  \w   -100.00 -57.00   0.50    0.40    -- -102.00  77.00 -30.00   86
 19  \w    -85.00 -45.00   0.50    0.40    -- -102.00  72.00 133.00   80
 20  \w    -55.00 -29.00   0.50    0.40    -- -102.00  61.00 120.00   52
 21  \w   -147.00 -97.00   0.50    0.40    -- -102.00 -30.00  60.00  100
 22  \w   -175.00-123.00   0.50    0.40    -- -102.00 -72.00   3.00  104
 23  \w   -147.00-121.00   0.50    0.40    -- -102.00 -45.00 -60.00   52
 24  \w   -109.00 -84.00   0.50    0.40    -- -102.00 -45.00 -60.00   50
;
_diffrn_measurement_device 'four-circle diffractometer'
_diffrn_measurement_device_type 'XtaLAB Synergy R, DW system, HyPix'
_diffrn_measurement_method '\w scans'
_diffrn_orient_matrix_type 'CrysAlisPro convention (1999,Acta A55,543-557)'
_diffrn_orient_matrix_UB_11 -0.0188261000
_diffrn_orient_matrix_UB_12 0.0514160000
_diffrn_orient_matrix_UB_13 0.0982752000
_diffrn_orient_matrix_UB_21 -0.0719482000
_diffrn_orient_matrix_UB_22 0.1243222000
_diffrn_orient_matrix_UB_23 -0.0398875000
_diffrn_orient_matrix_UB_31 -0.1011387000
_diffrn_orient_matrix_UB_32 -0.0979100000
_diffrn_orient_matrix_UB_33 0.0008153000
_diffrn_radiation_monochromator mirror
_diffrn_radiation_probe x-ray
_diffrn_radiation_type 'Cu K\a'
_diffrn_radiation_wavelength 1.54184
_diffrn_reflns_av_R_equivalents 0.0381
_diffrn_reflns_av_unetI/netI 0.0506
_diffrn_reflns_Laue_measured_fraction_full 0.999
_diffrn_reflns_Laue_measured_fraction_max 0.947
_diffrn_reflns_limit_h_max 13
_diffrn_reflns_limit_h_min -15
_diffrn_reflns_limit_k_max 9
_diffrn_reflns_limit_k_min -11
_diffrn_reflns_limit_l_max 18
_diffrn_reflns_limit_l_min -18
_diffrn_reflns_number 10586
_diffrn_reflns_point_group_measured_fraction_full 0.828
_diffrn_reflns_point_group_measured_fraction_max 0.768
_diffrn_reflns_theta_full 67.684
_diffrn_reflns_theta_max 76.774
_diffrn_reflns_theta_min 3.042
_diffrn_source 'Rotating-anode X-ray tube'
_diffrn_source_type 'Rigaku (Cu) X-ray Source'
_exptl_absorpt_coefficient_mu 0.967
_exptl_absorpt_correction_T_max 1.00000
_exptl_absorpt_correction_T_min 0.75560
_exptl_absorpt_correction_type multi-scan
_exptl_absorpt_process_details
;
CrysAlisPro 1.171.42.79a (Rigaku Oxford Diffraction, 2022)
Empirical absorption correction using spherical harmonics,
implemented in SCALE3 ABSPACK scaling algorithm.
;
_exptl_crystal_colour colourless
_exptl_crystal_density_diffrn 1.270
_exptl_crystal_description needle
_exptl_crystal_F_000 668
_exptl_crystal_recrystallization_method 'Re-crystallisation from solvent: EA'
_refine_diff_density_max 0.270
_refine_diff_density_min -0.311
_refine_diff_density_rms 0.063
_refine_ls_abs_structure_details
;
 Flack x determined using 1080 quotients [(I+)-(I-)]/[(I+)+(I-)]
 (Parsons, Flack and Wagner, Acta Cryst. B69 (2013) 249-259).
;
_refine_ls_abs_structure_Flack 0.14(15)
_refine_ls_extinction_method none
_refine_ls_goodness_of_fit_ref 1.031
_refine_ls_hydrogen_treatment constr
_refine_ls_matrix_type full
_refine_ls_number_parameters 430
_refine_ls_number_reflns 5354
_refine_ls_number_restraints 24
_refine_ls_restrained_S_all 1.047
_refine_ls_R_factor_all 0.0991
_refine_ls_R_factor_gt 0.0811
_refine_ls_shift/su_max 0.006
_refine_ls_shift/su_mean 0.000
_refine_ls_structure_factor_coef Fsqd
_refine_ls_weighting_details 'w=1/[\s^2^(Fo^2^)+(0.1796P)^2^+0.0318P] where P=(Fo^2^+2Fc^2^)/3'
_refine_ls_weighting_scheme calc
_refine_ls_wR_factor_gt 0.2260
_refine_ls_wR_factor_ref 0.2564
_reflns_Friedel_coverage 0.524
_reflns_Friedel_fraction_full 0.632
_reflns_Friedel_fraction_max 0.565
_reflns_number_gt 3692
_reflns_number_total 5354
_reflns_threshold_expression 'I > 2\s(I)'
_cod_data_source_file d4cc00840e2.cif
_cod_data_source_block jhh-230220-1_auto
_cod_depositor_comments 'Adding full bibliography for 7132858--7132863.cif.'
_cod_original_sg_symbol_H-M P21
_cod_database_code 7132860
_shelx_shelxl_version_number 2017/1
_chemical_oxdiff_formula 'C H O N F'
_shelx_space_group_comment
;
The symmetry employed for this shelxl refinement is uniquely defined
by the following loop, which should always be used as a source of
symmetry information in preference to the above space-group names.
They are only intended as comments.
;
_olex2_refinement_description
;
1. Fixed Uiso
 At 1.2 times of:
  All C(H) groups, All C(H,H) groups, All C(H,H,H,H) groups
 At 1.5 times of:
  All C(H,H,H) groups
2. Restrained distances
 C1-C5
 1.5 with sigma of 0.02
 C00Z-C010
 1.5 with sigma of 0.02
 C00U-C1
 1.5 with sigma of 0.02
3. Rigid bond restraints
 F1, C5
 with sigma for 1-2 distances of 0.01 and sigma for 1-3 distances of 0.02
 C1, C5
 with sigma for 1-2 distances of 0.01 and sigma for 1-3 distances of 0.02
4. Uiso/Uaniso restraints and constraints
Uanis(C5) \\sim Ueq: with sigma of 0.01 and sigma for terminal atoms of 0.02
Uanis(C1) \\sim Ueq: with sigma of 0.01 and sigma for terminal atoms of 0.02
Uanis(F6) \\sim Ueq: with sigma of 0.01 and sigma for terminal atoms of 0.02
5. Others
 Fixed Sof: F001(0.5) HB(0.5) HC(0.5) H1(0.5) HD(0.5) C2(0.5) H2A(0.5) C3(0.5)
 H3A(0.5) H3B(0.5) H3C(0.5) C6(0.5) H6A(0.5) H6B(0.5) H6C(0.5) C4(0.5) H4(0.5)
 C7(0.5) H7A(0.5) H7B(0.5) H7C(0.5) C8(0.5) H8A(0.5) H8B(0.5) H8C(0.5) F6(0.5)
6.a Ternary CH refined with riding coordinates:
 C004(H004), C006(H006), C00A(H00G), C00B(H00H), C00G(H00M), C00H(H00N),
 C2(H2A), C4(H4)
6.b Secondary CH2 refined with riding coordinates:
 C003(H00A,H00B), C008(H00C,H00D), C009(H00E,H00F), C00E(H00I,H00J), C00F(H00K,
 H00L), C00I(H00O,H00P), C00O(H00X,H00Y), C00P(H00Z,H), C00Q(H00,HA), C00R(HB,
 HC), C00R(H1,HD), C00W(H3,HG)
6.c Me refined with riding coordinates:
 C8(H8A,H8B,H8C)
6.d Aromatic/amide H refined with riding coordinates:
 C00L(H00Q)
6.e Idealised Me refined as rotating group:
 C00M(H00R,H00S,H00T), C00N(H00U,H00V,H00W), C00V(H2,HE,HF), C3(H3A,H3B,H3C),
 C6(H6A,H6B,H6C), C7(H7A,H7B,H7C)
;
_olex2_submission_special_instructions 'No special instructions were received'
_oxdiff_exptl_absorpt_empirical_details
;
Empirical correction (ABSPACK) includes:
- Absorption correction using spherical harmonics
- Frame scaling
;
_oxdiff_exptl_absorpt_empirical_full_max 1.244
_oxdiff_exptl_absorpt_empirical_full_min 0.572

loop_
_space_group_symop_operation_xyz
'x, y, z'
'-x, y+1/2, -z'

loop_
_atom_site_label
_atom_site_type_symbol
_atom_site_fract_x
_atom_site_fract_y
_atom_site_fract_z
_atom_site_U_iso_or_equiv
_atom_site_adp_type
_atom_site_occupancy
_atom_site_site_symmetry_order
_atom_site_calc_flag
_atom_site_refinement_flags_posn
_atom_site_refinement_flags_adp
_atom_site_refinement_flags_occupancy
_atom_site_disorder_assembly
_atom_site_disorder_group
F001 F -0.0018(9) -0.561(2) 0.0114(8) 0.135(6) Uani 0.5 1 d . . P A -1
C002 C -0.7357(3) -0.4540(5) -0.4809(3) 0.0720(10) Uani 1 1 d . . . . .
C003 C -0.6424(4) -0.4060(7) -0.6177(4) 0.0854(13) Uani 1 1 d . . . . .
H00A H -0.590934 -0.445842 -0.658405 0.103 Uiso 1 1 calc R U . . .
H00B H -0.634574 -0.301745 -0.616145 0.103 Uiso 1 1 calc R U . . .
C004 C -0.5281(3) -0.4165(5) -0.4611(3) 0.0712(10) Uani 1 1 d . . . . .
H004 H -0.537414 -0.312907 -0.450312 0.085 Uiso 1 1 calc R U . . .
F005 F 0.0714(5) -0.3512(7) -0.0984(6) 0.181(3) Uani 1 1 d . . . . .
C006 C -0.6250(3) -0.4694(5) -0.5222(3) 0.0701(10) Uani 1 1 d . . . . .
H006 H -0.613685 -0.573156 -0.530659 0.084 Uiso 1 1 calc R U . . .
O007 O -0.1117(4) -0.4953(7) -0.1567(4) 0.1333(18) Uani 1 1 d . . . . .
C008 C -0.6359(4) -0.4956(7) -0.3258(3) 0.0894(14) Uani 1 1 d . . . . .
H00C H -0.632531 -0.560006 -0.273095 0.107 Uiso 1 1 calc R U . . .
H00D H -0.650870 -0.399275 -0.303733 0.107 Uiso 1 1 calc R U . . .
C009 C -0.7594(4) -0.4495(7) -0.6489(4) 0.0886(13) Uani 1 1 d . . . . .
H00E H -0.759239 -0.522133 -0.696888 0.106 Uiso 1 1 calc R U . . .
H00F H -0.799962 -0.366267 -0.672969 0.106 Uiso 1 1 calc R U . . .
C00A C -0.5240(3) -0.4949(5) -0.3669(3) 0.0729(10) Uani 1 1 d . . . . .
H00G H -0.507234 -0.596112 -0.379577 0.087 Uiso 1 1 calc R U . . .
C00B C -0.9355(3) -0.4774(6) -0.5662(3) 0.0822(12) Uani 1 1 d . . . . .
H00H H -0.943950 -0.372256 -0.569038 0.099 Uiso 1 1 calc R U . . .
C00C C -0.4290(4) -0.4394(5) -0.3000(3) 0.0810(12) Uani 1 1 d . . . . .
F00D F 0.1035(7) -0.7106(7) -0.0476(5) 0.202(3) Uani 1 1 d . . . . .
C00E C -0.4219(4) -0.4384(6) -0.5059(3) 0.0805(11) Uani 1 1 d . . . . .
H00I H -0.423032 -0.532692 -0.535041 0.097 Uiso 1 1 calc R U . . .
H00J H -0.416472 -0.366490 -0.553813 0.097 Uiso 1 1 calc R U . . .
C00F C -0.7297(4) -0.5423(6) -0.3928(3) 0.0840(12) Uani 1 1 d . . . . .
H00K H -0.720928 -0.643482 -0.407843 0.101 Uiso 1 1 calc R U . . .
H00L H -0.797707 -0.532162 -0.363382 0.101 Uiso 1 1 calc R U . . .
C00G C -0.8120(3) -0.5105(5) -0.5636(3) 0.0751(11) Uani 1 1 d . . . . .
H00M H -0.804074 -0.615780 -0.565269 0.090 Uiso 1 1 calc R U . . .
C00H C -0.2096(5) -0.5252(8) -0.2172(5) 0.1083(19) Uani 1 1 d . . . . .
H00N H -0.203170 -0.620584 -0.245482 0.130 Uiso 1 1 calc R U . . .
C00I C -1.1068(4) -0.4817(7) -0.6760(4) 0.0953(14) Uani 1 1 d . . . . .
H00O H -1.102819 -0.377177 -0.677789 0.114 Uiso 1 1 calc R U . . .
H00P H -1.152704 -0.507843 -0.627136 0.114 Uiso 1 1 calc R U . . .
F00J F 0.1762(4) -0.5201(12) -0.1572(4) 0.199(3) Uani 1 1 d . . . . .
C00K C -0.3254(4) -0.4281(6) -0.3503(4) 0.0863(13) Uani 1 1 d . . . . .
C00L C -0.3240(4) -0.4283(6) -0.4409(4) 0.0865(13) Uani 1 1 d . . . . .
H00Q H -0.256544 -0.421693 -0.465746 0.104 Uiso 1 1 calc R U . . .
C00M C -0.9867(4) -0.5286(10) -0.4811(4) 0.111(2) Uani 1 1 d . . . . .
H00R H -0.964277 -0.626131 -0.467633 0.166 Uiso 1 1 calc R U . . .
H00S H -1.064602 -0.525004 -0.491171 0.166 Uiso 1 1 calc R U . . .
H00T H -0.963780 -0.467454 -0.430098 0.166 Uiso 1 1 calc R U . . .
C00N C -0.7635(4) -0.2961(6) -0.4608(4) 0.0897(14) Uani 1 1 d . . . . .
H00U H -0.713547 -0.259780 -0.412661 0.135 Uiso 1 1 calc R U . . .
H00V H -0.836531 -0.290337 -0.441774 0.135 Uiso 1 1 calc R U . . .
H00W H -0.757792 -0.239334 -0.515446 0.135 Uiso 1 1 calc R U . . .
C00O C -0.4103(5) -0.5490(8) -0.2210(4) 0.0974(15) Uani 1 1 d . . . . .
H00X H -0.407907 -0.645224 -0.247040 0.117 Uiso 1 1 calc R U . . .
H00Y H -0.471944 -0.545219 -0.182983 0.117 Uiso 1 1 calc R U . . .
C00P C -0.3049(6) -0.5237(9) -0.1591(5) 0.116(2) Uani 1 1 d . . . . .
H00Z H -0.308731 -0.431423 -0.128017 0.139 Uiso 1 1 calc R U . . .
H H -0.296602 -0.598884 -0.112803 0.139 Uiso 1 1 calc R U . . .
C00Q C -0.9946(4) -0.5399(7) -0.6526(4) 0.0937(14) Uani 1 1 d . . . . .
H00 H -0.950665 -0.521894 -0.704156 0.112 Uiso 1 1 calc R U . . .
HA H -0.999682 -0.643680 -0.645154 0.112 Uiso 1 1 calc R U . . .
C00R C -1.1602(5) -0.5338(10) -0.7658(4) 0.111(2) Uani 1 1 d . . . . .
HB H -1.186203 -0.631320 -0.756845 0.133 Uiso 0.5 1 calc R U P B 1
HC H -1.104950 -0.538879 -0.810076 0.133 Uiso 0.5 1 calc R U P B 1
H1 H -1.142852 -0.635367 -0.771959 0.133 Uiso 0.5 1 calc R U P C -1
HD H -1.127049 -0.483038 -0.814979 0.133 Uiso 0.5 1 calc R U P C -1
O00S O -0.0086(5) -0.6367(13) -0.2345(7) 0.214(5) Uani 1 1 d . . . . .
C00U C 0.0942(11) -0.5709(15) -0.0279(7) 0.174(5) Uani 1 1 d D . . . .
C00V C -0.4537(5) -0.2888(7) -0.2617(5) 0.1079(19) Uani 1 1 d . . . . .
H2 H -0.482015 -0.227714 -0.311001 0.162 Uiso 1 1 calc R U . . .
HE H -0.387931 -0.247469 -0.233663 0.162 Uiso 1 1 calc R U . . .
HF H -0.506615 -0.297397 -0.216557 0.162 Uiso 1 1 calc R U . . .
C00W C -0.2186(4) -0.4103(7) -0.2916(5) 0.1052(18) Uani 1 1 d . . . . .
H3 H -0.157711 -0.418716 -0.330174 0.126 Uiso 1 1 calc R U . . .
HG H -0.215915 -0.315304 -0.263540 0.126 Uiso 1 1 calc R U . . .
C00Z C -0.0198(6) -0.5540(13) -0.1780(7) 0.146(3) Uani 1 1 d D . . . .
C010 C 0.0809(7) -0.4945(13) -0.1178(7) 0.147(3) Uani 1 1 d D . . . .
C1 C 0.1897(12) -0.523(2) 0.0442(11) 0.206(5) Uani 1 1 d D U . . .
F2 F 0.1807(7) -0.6129(14) 0.1162(5) 0.235(4) Uani 1 1 d . . . . .
F5 F 0.1663(9) -0.3725(14) 0.0787(8) 0.269(6) Uani 1 1 d . . . . .
F3 F 0.3059(12) -0.3918(19) -0.0277(10) 0.324(9) Uani 1 1 d . . . . .
F1 F 0.3491(7) -0.4721(15) 0.1145(6) 0.267(5) Uani 1 1 d . U . . .
F4 F 0.3167(14) -0.6373(19) -0.0067(12) 0.328(8) Uani 1 1 d . . . . .
C5 C 0.3049(16) -0.515(3) 0.0360(14) 0.231(6) Uani 1 1 d D U . . .
C2 C -1.2552(11) -0.444(2) -0.8080(8) 0.097(4) Uani 0.5 1 d . . P D 1
H2A H -1.239594 -0.352419 -0.838073 0.116 Uiso 0.5 1 calc R U P D 1
C3 C -1.3237(15) -0.583(3) -0.8741(15) 0.136(6) Uani 0.5 1 d . . P D 1
H3A H -1.273971 -0.626602 -0.913780 0.204 Uiso 0.5 1 calc R U P D 1
H3B H -1.384007 -0.541897 -0.910648 0.204 Uiso 0.5 1 calc R U P D 1
H3C H -1.349915 -0.654492 -0.833538 0.204 Uiso 0.5 1 calc R U P D 1
C6 C -1.3466(12) -0.450(3) -0.7441(12) 0.123(6) Uani 0.5 1 d . . P D 1
H6A H -1.355502 -0.547211 -0.723283 0.184 Uiso 0.5 1 calc R U P D 1
H6B H -1.413049 -0.417659 -0.776208 0.184 Uiso 0.5 1 calc R U P D 1
H6C H -1.329432 -0.388211 -0.692023 0.184 Uiso 0.5 1 calc R U P D 1
C4 C -1.2856(14) -0.517(2) -0.7816(13) 0.107(4) Uani 0.5 1 d . . P D -1
H4 H -1.330621 -0.591296 -0.755058 0.128 Uiso 0.5 1 calc R U P D -1
C7 C -1.3203(18) -0.367(2) -0.7725(13) 0.123(5) Uani 0.5 1 d . . P D -1
H7A H -1.311012 -0.338876 -0.709110 0.184 Uiso 0.5 1 calc R U P D -1
H7B H -1.395752 -0.358799 -0.793715 0.184 Uiso 0.5 1 calc R U P D -1
H7C H -1.277144 -0.306327 -0.808827 0.184 Uiso 0.5 1 calc R U P D -1
C8 C -1.2923(16) -0.504(4) -0.9067(11) 0.154(9) Uani 0.5 1 d . . P D -1
H8A H -1.271736 -0.594672 -0.932178 0.231 Uiso 0.5 1 calc R U P D -1
H8B H -1.365290 -0.480130 -0.929315 0.231 Uiso 0.5 1 calc R U P D -1
H8C H -1.243303 -0.429895 -0.924583 0.231 Uiso 0.5 1 calc R U P D -1
F6 F 0.004(2) -0.512(4) 0.0103(18) 0.212(11) Uani 0.5 1 d . U P A 1

loop_
_atom_site_aniso_label
_atom_site_aniso_U_11
_atom_site_aniso_U_22
_atom_site_aniso_U_33
_atom_site_aniso_U_23
_atom_site_aniso_U_13
_atom_site_aniso_U_12
F001 0.073(4) 0.251(16) 0.080(6) 0.044(8) 0.009(4) 0.003(6)
C002 0.063(2) 0.068(2) 0.086(2) 0.000(2) 0.0064(18) -0.0018(17)
C003 0.070(2) 0.101(3) 0.086(3) 0.008(2) 0.005(2) -0.008(2)
C004 0.063(2) 0.063(2) 0.088(3) 0.0004(19) 0.0031(18) 0.0024(17)
F005 0.171(5) 0.129(4) 0.233(7) 0.029(4) -0.061(5) -0.027(3)
C006 0.068(2) 0.065(2) 0.077(2) 0.0013(18) 0.0053(18) 0.0010(17)
O007 0.105(3) 0.157(4) 0.132(3) -0.039(3) -0.041(3) 0.034(3)
C008 0.073(2) 0.113(4) 0.082(3) 0.003(3) 0.008(2) 0.002(3)
C009 0.077(3) 0.104(4) 0.083(3) 0.005(3) -0.001(2) -0.009(3)
C00A 0.065(2) 0.074(2) 0.079(2) -0.003(2) 0.0029(18) 0.0030(18)
C00B 0.063(2) 0.086(3) 0.097(3) -0.006(2) -0.002(2) -0.008(2)
C00C 0.076(2) 0.083(3) 0.083(3) -0.015(2) -0.004(2) 0.010(2)
F00D 0.259(8) 0.137(4) 0.201(6) 0.010(4) -0.047(6) 0.034(5)
C00E 0.070(2) 0.087(3) 0.085(3) -0.001(2) 0.0063(19) 0.002(2)
C00F 0.070(2) 0.098(3) 0.084(3) 0.004(2) 0.009(2) -0.004(2)
C00G 0.066(2) 0.071(2) 0.088(3) 0.000(2) 0.0043(19) -0.0012(18)
C00H 0.093(3) 0.114(4) 0.113(4) -0.032(4) -0.033(3) 0.027(3)
C00I 0.080(3) 0.104(4) 0.099(3) -0.011(3) -0.008(2) -0.006(3)
F00J 0.108(3) 0.340(10) 0.154(4) -0.008(5) 0.038(3) -0.017(4)
C00K 0.071(2) 0.080(3) 0.106(3) -0.012(3) -0.009(2) 0.010(2)
C00L 0.060(2) 0.096(3) 0.103(3) -0.009(3) 0.005(2) 0.008(2)
C00M 0.069(2) 0.154(6) 0.109(4) 0.006(4) 0.007(3) -0.017(3)
C00N 0.070(2) 0.083(3) 0.115(4) -0.018(3) 0.001(2) 0.009(2)
C00O 0.096(3) 0.112(4) 0.081(3) -0.001(3) -0.009(2) 0.011(3)
C00P 0.118(4) 0.122(5) 0.103(4) -0.017(4) -0.032(3) 0.019(4)
C00Q 0.077(3) 0.106(4) 0.097(3) -0.008(3) -0.003(2) -0.008(3)
C00R 0.081(3) 0.149(6) 0.102(4) -0.023(4) -0.005(3) 0.002(3)
O00S 0.118(4) 0.283(11) 0.234(8) -0.113(9) -0.044(5) 0.078(6)
C00U 0.204(12) 0.177(11) 0.134(7) -0.025(7) -0.048(8) 0.071(9)
C00V 0.091(3) 0.107(4) 0.123(4) -0.044(4) -0.011(3) 0.015(3)
C00W 0.071(3) 0.112(4) 0.130(4) -0.027(4) -0.016(3) 0.008(3)
C00Z 0.093(4) 0.186(9) 0.152(7) -0.043(7) -0.033(4) 0.041(5)
C010 0.124(6) 0.168(9) 0.148(7) 0.014(7) 0.001(5) 0.010(5)
C1 0.192(8) 0.223(11) 0.195(9) 0.006(9) -0.041(8) 0.008(8)
F2 0.233(7) 0.319(12) 0.141(5) 0.067(6) -0.063(5) -0.013(7)
F5 0.265(10) 0.239(10) 0.286(11) -0.087(9) -0.108(9) 0.047(8)
F3 0.335(15) 0.351(16) 0.270(11) 0.104(13) -0.090(11) -0.168(13)
F1 0.243(8) 0.335(12) 0.203(6) 0.049(8) -0.129(6) -0.064(8)
F4 0.365(17) 0.287(16) 0.324(16) -0.067(14) -0.021(14) 0.099(14)
C5 0.233(9) 0.246(12) 0.207(9) -0.003(10) -0.041(9) -0.035(10)
C2 0.084(7) 0.135(12) 0.070(6) 0.005(7) 0.003(5) -0.026(8)
C3 0.097(10) 0.181(19) 0.127(14) -0.010(12) -0.011(9) -0.002(10)
C6 0.084(8) 0.173(19) 0.112(11) 0.013(12) 0.021(7) 0.004(11)
C4 0.091(9) 0.118(11) 0.109(10) -0.012(9) -0.014(8) -0.011(8)
C7 0.120(13) 0.151(15) 0.094(10) -0.009(10) -0.008(9) 0.021(12)
C8 0.117(12) 0.26(3) 0.077(8) -0.018(12) -0.008(7) -0.030(14)
F6 0.180(14) 0.29(2) 0.163(14) -0.075(14) -0.004(11) -0.001(14)

loop_
_atom_type_symbol
_atom_type_description
_atom_type_scat_dispersion_real
_atom_type_scat_dispersion_imag
_atom_type_scat_source
C C 0.0181 0.0091 'International Tables Vol C Tables 4.2.6.8 and 6.1.1.4'
H H 0.0000 0.0000 'International Tables Vol C Tables 4.2.6.8 and 6.1.1.4'
F F 0.0727 0.0534 'International Tables Vol C Tables 4.2.6.8 and 6.1.1.4'
O O 0.0492 0.0322 'International Tables Vol C Tables 4.2.6.8 and 6.1.1.4'

loop_
_geom_angle_atom_site_label_1
_geom_angle_atom_site_label_2
_geom_angle_atom_site_label_3
_geom_angle
_geom_angle_site_symmetry_1
_geom_angle_site_symmetry_3
_geom_angle_publ_flag
C006 C002 C00G 99.7(3) . . ?
C006 C002 C00N 112.3(4) . . ?
C00F C002 C006 106.8(3) . . ?
C00F C002 C00G 117.4(4) . . ?
C00F C002 C00N 110.5(4) . . ?
C00N C002 C00G 109.7(4) . . ?
H00A C003 H00B 109.0 . . ?
C006 C003 H00A 111.0 . . ?
C006 C003 H00B 111.0 . . ?
C006 C003 C009 103.9(4) . . ?
C009 C003 H00A 111.0 . . ?
C009 C003 H00B 111.0 . . ?
C006 C004 H004 108.3 . . ?
C006 C004 C00A 110.1(3) . . ?
C00A C004 H004 108.3 . . ?
C00E C004 H004 108.3 . . ?
C00E C004 C006 111.7(4) . . ?
C00E C004 C00A 110.1(4) . . ?
C002 C006 H006 106.1 . . ?
C003 C006 C002 104.6(4) . . ?
C003 C006 C004 118.0(4) . . ?
C003 C006 H006 106.1 . . ?
C004 C006 C002 115.0(4) . . ?
C004 C006 H006 106.1 . . ?
C00Z O007 C00H 117.7(6) . . ?
H00C C008 H00D 107.6 . . ?
C00A C008 H00C 108.7 . . ?
C00A C008 H00D 108.7 . . ?
C00F C008 H00C 108.7 . . ?
C00F C008 H00D 108.7 . . ?
C00F C008 C00A 114.2(4) . . ?
C003 C009 H00E 110.3 . . ?
C003 C009 H00F 110.3 . . ?
C003 C009 C00G 107.2(4) . . ?
H00E C009 H00F 108.5 . . ?
C00G C009 H00E 110.3 . . ?
C00G C009 H00F 110.3 . . ?
C004 C00A H00G 106.0 . . ?
C004 C00A C00C 112.1(4) . . ?
C008 C00A C004 111.8(4) . . ?
C008 C00A H00G 106.0 . . ?
C008 C00A C00C 114.2(4) . . ?
C00C C00A H00G 106.0 . . ?
C00G C00B H00H 107.4 . . ?
C00M C00B H00H 107.4 . . ?
C00M C00B C00G 112.6(5) . . ?
C00M C00B C00Q 111.0(4) . . ?
C00Q C00B H00H 107.4 . . ?
C00Q C00B C00G 110.8(4) . . ?
C00K C00C C00A 109.8(4) . . ?
C00K C00C C00O 108.6(4) . . ?
C00K C00C C00V 107.8(5) . . ?
C00O C00C C00A 108.4(4) . . ?
C00V C00C C00A 111.6(4) . . ?
C00V C00C C00O 110.5(5) . . ?
C004 C00E H00I 108.8 . . ?
C004 C00E H00J 108.8 . . ?
H00I C00E H00J 107.7 . . ?
C00L C00E C004 113.8(4) . . ?
C00L C00E H00I 108.8 . . ?
C00L C00E H00J 108.8 . . ?
C002 C00F C008 112.2(4) . . ?
C002 C00F H00K 109.2 . . ?
C002 C00F H00L 109.2 . . ?
C008 C00F H00K 109.2 . . ?
C008 C00F H00L 109.2 . . ?
H00K C00F H00L 107.9 . . ?
C002 C00G H00M 107.2 . . ?
C009 C00G C002 103.5(3) . . ?
C009 C00G C00B 112.0(4) . . ?
C009 C00G H00M 107.2 . . ?
C00B C00G C002 119.1(4) . . ?
C00B C00G H00M 107.2 . . ?
O007 C00H H00N 109.6 . . ?
O007 C00H C00P 107.6(5) . . ?
O007 C00H C00W 108.2(6) . . ?
C00P C00H H00N 109.6 . . ?
C00P C00H C00W 112.1(5) . . ?
C00W C00H H00N 109.6 . . ?
H00O C00I H00P 107.5 . . ?
C00Q C00I H00O 108.5 . . ?
C00Q C00I H00P 108.5 . . ?
C00Q C00I C00R 115.0(5) . . ?
C00R C00I H00O 108.5 . . ?
C00R C00I H00P 108.5 . . ?
C00C C00K C00W 117.1(5) . . ?
C00L C00K C00C 123.6(4) . . ?
C00L C00K C00W 119.3(5) . . ?
C00E C00L H00Q 117.6 . . ?
C00K C00L C00E 124.9(4) . . ?
C00K C00L H00Q 117.6 . . ?
C00B C00M H00R 109.5 . . ?
C00B C00M H00S 109.5 . . ?
C00B C00M H00T 109.5 . . ?
H00R C00M H00S 109.5 . . ?
H00R C00M H00T 109.5 . . ?
H00S C00M H00T 109.5 . . ?
C002 C00N H00U 109.5 . . ?
C002 C00N H00V 109.5 . . ?
C002 C00N H00W 109.5 . . ?
H00U C00N H00V 109.5 . . ?
H00U C00N H00W 109.5 . . ?
H00V C00N H00W 109.5 . . ?
C00C C00O H00X 108.7 . . ?
C00C C00O H00Y 108.7 . . ?
C00C C00O C00P 114.3(6) . . ?
H00X C00O H00Y 107.6 . . ?
C00P C00O H00X 108.7 . . ?
C00P C00O H00Y 108.7 . . ?
C00H C00P C00O 109.2(5) . . ?
C00H C00P H00Z 109.8 . . ?
C00H C00P H 109.8 . . ?
C00O C00P H00Z 109.8 . . ?
C00O C00P H 109.8 . . ?
H00Z C00P H 108.3 . . ?
C00B C00Q H00 108.4 . . ?
C00B C00Q HA 108.4 . . ?
C00I C00Q C00B 115.5(5) . . ?
C00I C00Q H00 108.4 . . ?
C00I C00Q HA 108.4 . . ?
H00 C00Q HA 107.5 . . ?
C00I C00R HB 108.1 . . ?
C00I C00R HC 108.1 . . ?
C00I C00R H1 107.8 . . ?
C00I C00R HD 107.8 . . ?
C00I C00R C2 116.8(8) . . ?
C00I C00R C4 117.8(8) . . ?
HB C00R HC 107.3 . . ?
HB C00R H1 35.5 . . ?
HB C00R HD 135.2 . . ?
HC C00R H1 73.9 . . ?
HC C00R HD 35.2 . . ?
H1 C00R HD 107.2 . . ?
C2 C00R HB 108.1 . . ?
C2 C00R HC 108.1 . . ?
C2 C00R H1 131.1 . . ?
C2 C00R HD 77.8 . . ?
C2 C00R C4 33.0(7) . . ?
C4 C00R HB 77.3 . . ?
C4 C00R HC 129.9 . . ?
C4 C00R H1 107.8 . . ?
C4 C00R HD 107.8 . . ?
F001 C00U C010 107.2(9) . . ?
F001 C00U C1 109.3(11) . . ?
F001 C00U F6 19(2) . . ?
F00D C00U F001 104.2(16) . . ?
F00D C00U C010 106.2(9) . . ?
F00D C00U C1 110.2(10) . . ?
F00D C00U F6 123(2) . . ?
C010 C00U C1 118.8(13) . . ?
F6 C00U C010 97.1(15) . . ?
F6 C00U C1 101.6(15) . . ?
C00C C00V H2 109.5 . . ?
C00C C00V HE 109.5 . . ?
C00C C00V HF 109.5 . . ?
H2 C00V HE 109.5 . . ?
H2 C00V HF 109.5 . . ?
HE C00V HF 109.5 . . ?
C00H C00W C00K 110.0(5) . . ?
C00H C00W H3 109.7 . . ?
C00H C00W HG 109.7 . . ?
C00K C00W H3 109.7 . . ?
C00K C00W HG 109.7 . . ?
H3 C00W HG 108.2 . . ?
O007 C00Z C010 112.5(9) . . ?
O00S C00Z O007 126.9(8) . . ?
O00S C00Z C010 120.6(8) . . ?
F005 C010 C00U 106.7(9) . . ?
F005 C010 C00Z 112.5(8) . . ?
F00J C010 F005 110.2(9) . . ?
F00J C010 C00U 104.1(9) . . ?
F00J C010 C00Z 111.9(9) . . ?
C00U C010 C00Z 111.0(10) . . ?
F2 C1 C00U 104.2(13) . . ?
F2 C1 F5 106.4(14) . . ?
F2 C1 C5 103.5(14) . . ?
F5 C1 C00U 109.2(11) . . ?
C5 C1 C00U 130.7(16) . . ?
C5 C1 F5 100.9(16) . . ?
C1 C5 F3 98.5(17) . . ?
F1 C5 C1 107.5(17) . . ?
F1 C5 F3 107.6(18) . . ?
F1 C5 F4 129(2) . . ?
F4 C5 C1 97.8(17) . . ?
F4 C5 F3 111.5(18) . . ?
C00R C2 H2A 118.9 . . ?
C00R C2 C3 98.3(14) . . ?
C00R C2 C8 109.9(16) . . ?
C3 C2 H2A 118.9 . . ?
C6 C2 C00R 108.3(14) . . ?
C6 C2 H2A 118.9 . . ?
C6 C2 C3 87.9(14) . . ?
C6 C2 C8 111.7(14) . . ?
C4 C2 C00R 75.0(17) . . ?
C4 C2 H2A 165.6 . . ?
C4 C2 C3 58.7(17) . . ?
C4 C2 C6 48.8(15) . . ?
C4 C2 C7 87.0(18) . . ?
C4 C2 C8 91(2) . . ?
C7 C2 C00R 131.0(12) . . ?
C7 C2 H2A 80.8 . . ?
C7 C2 C3 110.5(15) . . ?
C7 C2 C6 38.3(12) . . ?
C7 C2 C8 115.8(15) . . ?
C8 C2 H2A 87.1 . . ?
C8 C2 C3 32.7(11) . . ?
C2 C3 H3A 109.5 . . ?
C2 C3 H3B 109.5 . . ?
C2 C3 H3C 109.5 . . ?
H3A C3 H3B 109.5 . . ?
H3A C3 H3C 109.5 . . ?
H3B C3 H3C 109.5 . . ?
C4 C3 C2 29.4(9) . . ?
C4 C3 H3A 122.2 . . ?
C4 C3 H3B 120.7 . . ?
C4 C3 H3C 80.1 . . ?
C8 C3 C2 62.0(18) . . ?
C8 C3 H3A 74.4 . . ?
C8 C3 H3B 75.5 . . ?
C8 C3 H3C 171.4 . . ?
C8 C3 C4 91(2) . . ?
C2 C6 H6A 109.5 . . ?
C2 C6 H6B 109.5 . . ?
C2 C6 H6C 109.5 . . ?
H6A C6 H6B 109.5 . . ?
H6A C6 H6C 109.5 . . ?
H6B C6 H6C 109.5 . . ?
C4 C6 C2 35.1(11) . . ?
C4 C6 H6A 74.5 . . ?
C4 C6 H6B 120.0 . . ?
C4 C6 H6C 125.8 . . ?
C7 C6 C2 53.3(16) . . ?
C7 C6 H6A 162.8 . . ?
C7 C6 H6B 80.8 . . ?
C7 C6 H6C 78.6 . . ?
C7 C6 C4 88(2) . . ?
C00R C4 H4 117.0 . . ?
C00R C4 C8 97.4(13) . . ?
C2 C4 C00R 72.0(17) . . ?
C2 C4 C3 92(2) . . ?
C2 C4 C6 96(2) . . ?
C2 C4 H4 171.0 . . ?
C2 C4 C7 56.2(16) . . ?
C2 C4 C8 60.0(19) . . ?
C3 C4 C00R 109.4(14) . . ?
C3 C4 H4 85.4 . . ?
C3 C4 C8 32.0(12) . . ?
C6 C4 C00R 131.5(14) . . ?
C6 C4 C3 118.0(16) . . ?
C6 C4 H4 77.6 . . ?
C6 C4 C7 40.0(12) . . ?
C6 C4 C8 117.2(18) . . ?
C7 C4 C00R 112.1(16) . . ?
C7 C4 C3 112.7(16) . . ?
C7 C4 H4 117.0 . . ?
C7 C4 C8 92.0(19) . . ?
C8 C4 H4 117.0 . . ?
C2 C7 C4 36.8(9) . . ?
C2 C7 H7A 122.2 . . ?
C2 C7 H7B 124.4 . . ?
C2 C7 H7C 72.7 . . ?
C6 C7 C2 88(2) . . ?
C6 C7 C4 51.6(17) . . ?
C6 C7 H7A 79.6 . . ?
C6 C7 H7B 81.6 . . ?
C6 C7 H7C 161.1 . . ?
C4 C7 H7A 109.5 . . ?
C4 C7 H7B 109.5 . . ?
C4 C7 H7C 109.5 . . ?
H7A C7 H7B 109.5 . . ?
H7A C7 H7C 109.5 . . ?
H7B C7 H7C 109.5 . . ?
C2 C8 C4 28.7(6) . . ?
C2 C8 H8A 126.3 . . ?
C2 C8 H8B 115.8 . . ?
C2 C8 H8C 81.3 . . ?
C3 C8 C2 85.3(19) . . ?
C3 C8 C4 56.6(17) . . ?
C3 C8 H8A 69.7 . . ?
C3 C8 H8B 86.9 . . ?
C3 C8 H8C 162.2 . . ?
C4 C8 H8A 109.5 . . ?
C4 C8 H8B 109.5 . . ?
C4 C8 H8C 109.5 . . ?
H8A C8 H8B 109.5 . . ?
H8A C8 H8C 109.5 . . ?
H8B C8 H8C 109.5 . . ?

loop_
_geom_bond_atom_site_label_1
_geom_bond_atom_site_label_2
_geom_bond_distance
_geom_bond_site_symmetry_2
_geom_bond_publ_flag
F001 C00U 1.351(19) . ?
C002 C006 1.534(6) . ?
C002 C00F 1.520(7) . ?
C002 C00G 1.564(6) . ?
C002 C00N 1.534(7) . ?
C003 H00A 0.9700 . ?
C003 H00B 0.9700 . ?
C003 C006 1.511(7) . ?
C003 C009 1.532(7) . ?
C004 H004 0.9800 . ?
C004 C006 1.517(6) . ?
C004 C00A 1.550(6) . ?
C004 C00E 1.515(6) . ?
F005 C010 1.364(13) . ?
C006 H006 0.9800 . ?
O007 C00H 1.468(7) . ?
O007 C00Z 1.311(10) . ?
C008 H00C 0.9700 . ?
C008 H00D 0.9700 . ?
C008 C00A 1.539(6) . ?
C008 C00F 1.521(7) . ?
C009 H00E 0.9700 . ?
C009 H00F 0.9700 . ?
C009 C00G 1.547(7) . ?
C00A H00G 0.9800 . ?
C00A C00C 1.555(6) . ?
C00B H00H 0.9800 . ?
C00B C00G 1.547(6) . ?
C00B C00M 1.505(8) . ?
C00B C00Q 1.522(7) . ?
C00C C00K 1.518(7) . ?
C00C C00O 1.540(8) . ?
C00C C00V 1.540(7) . ?
F00D C00U 1.331(14) . ?
C00E H00I 0.9700 . ?
C00E H00J 0.9700 . ?
C00E C00L 1.481(7) . ?
C00F H00K 0.9700 . ?
C00F H00L 0.9700 . ?
C00G H00M 0.9800 . ?
C00H H00N 0.9800 . ?
C00H C00P 1.493(10) . ?
C00H C00W 1.517(11) . ?
C00I H00O 0.9700 . ?
C00I H00P 0.9700 . ?
C00I C00Q 1.498(8) . ?
C00I C00R 1.501(8) . ?
F00J C010 1.362(11) . ?
C00K C00L 1.320(8) . ?
C00K C00W 1.525(7) . ?
C00L H00Q 0.9300 . ?
C00M H00R 0.9600 . ?
C00M H00S 0.9600 . ?
C00M H00T 0.9600 . ?
C00N H00U 0.9600 . ?
C00N H00V 0.9600 . ?
C00N H00W 0.9600 . ?
C00O H00X 0.9700 . ?
C00O H00Y 0.9700 . ?
C00O C00P 1.544(8) . ?
C00P H00Z 0.9700 . ?
C00P H 0.9700 . ?
C00Q H00 0.9700 . ?
C00Q HA 0.9700 . ?
C00R HB 0.9700 . ?
C00R HC 0.9700 . ?
C00R H1 0.9700 . ?
C00R HD 0.9700 . ?
C00R C2 1.527(18) . ?
C00R C4 1.551(17) . ?
O00S C00Z 1.140(11) . ?
C00U C010 1.486(16) . ?
C00U C1 1.584(15) . ?
C00U F6 1.39(3) . ?
C00V H2 0.9600 . ?
C00V HE 0.9600 . ?
C00V HF 0.9600 . ?
C00W H3 0.9700 . ?
C00W HG 0.9700 . ?
C00Z C010 1.567(12) . ?
C1 F2 1.349(19) . ?
C1 F5 1.52(2) . ?
C1 C5 1.432(18) . ?
F3 C5 1.47(2) . ?
F1 C5 1.29(2) . ?
F4 C5 1.31(3) . ?
C2 H2A 0.9800 . ?
C2 C3 1.78(3) . ?
C2 C6 1.511(19) . ?
C2 C4 0.874(18) . ?
C2 C7 1.21(2) . ?
C2 C8 1.58(2) . ?
C3 H3A 0.9600 . ?
C3 H3B 0.9600 . ?
C3 H3C 0.9600 . ?
C3 C4 1.52(2) . ?
C3 C8 0.97(3) . ?
C6 H6A 0.9600 . ?
C6 H6B 0.9600 . ?
C6 H6C 0.9600 . ?
C6 C4 1.14(2) . ?
C6 C7 0.94(2) . ?
C4 H4 0.9800 . ?
C4 C7 1.46(3) . ?
C4 C8 1.82(3) . ?
C7 H7A 0.9600 . ?
C7 H7B 0.9600 . ?
C7 H7C 0.9600 . ?
C8 H8A 0.9600 . ?
C8 H8B 0.9600 . ?
C8 H8C 0.9600 . ?

loop_
_geom_torsion_atom_site_label_1
_geom_torsion_atom_site_label_2
_geom_torsion_atom_site_label_3
_geom_torsion_atom_site_label_4
_geom_torsion
_geom_torsion_site_symmetry_1
_geom_torsion_site_symmetry_2
_geom_torsion_site_symmetry_3
_geom_torsion_site_symmetry_4
_geom_torsion_publ_flag
F001 C00U C010 F005 69.1(14) . . . . ?
F001 C00U C010 F00J -174.4(13) . . . . ?
F001 C00U C010 C00Z -53.8(15) . . . . ?
F001 C00U C1 F2 57.6(17) . . . . ?
F001 C00U C1 F5 -55.8(18) . . . . ?
F001 C00U C1 C5 180(2) . . . . ?
C003 C009 C00G C002 17.6(5) . . . . ?
C003 C009 C00G C00B 147.1(5) . . . . ?
C004 C00A C00C C00K -45.5(5) . . . . ?
C004 C00A C00C C00O -164.1(4) . . . . ?
C004 C00A C00C C00V 74.0(5) . . . . ?
C004 C00E C00L C00K 12.5(8) . . . . ?
C006 C002 C00F C008 56.7(5) . . . . ?
C006 C002 C00G C009 -38.2(4) . . . . ?
C006 C002 C00G C00B -163.2(4) . . . . ?
C006 C003 C009 C00G 10.7(6) . . . . ?
C006 C004 C00A C008 -47.6(5) . . . . ?
C006 C004 C00A C00C -177.4(4) . . . . ?
C006 C004 C00E C00L -163.6(4) . . . . ?
O007 C00H C00P C00O 177.8(6) . . . . ?
O007 C00H C00W C00K -174.2(5) . . . . ?
O007 C00Z C010 F005 -36.5(13) . . . . ?
O007 C00Z C010 F00J -161.1(9) . . . . ?
O007 C00Z C010 C00U 83.1(12) . . . . ?
C008 C00A C00C C00K -174.0(4) . . . . ?
C008 C00A C00C C00O 67.4(5) . . . . ?
C008 C00A C00C C00V -54.5(6) . . . . ?
C009 C003 C006 C002 -35.9(5) . . . . ?
C009 C003 C006 C004 -165.1(4) . . . . ?
C00A C004 C006 C002 56.2(5) . . . . ?
C00A C004 C006 C003 -179.6(4) . . . . ?
C00A C004 C00E C00L -41.0(6) . . . . ?
C00A C008 C00F C002 -54.1(6) . . . . ?
C00A C00C C00K C00L 16.4(7) . . . . ?
C00A C00C C00K C00W -165.8(5) . . . . ?
C00A C00C C00O C00P 169.0(5) . . . . ?
C00C C00K C00L C00E 0.5(9) . . . . ?
C00C C00K C00W C00H 50.9(6) . . . . ?
C00C C00O C00P C00H -56.9(7) . . . . ?
F00D C00U C010 F005 -179.9(10) . . . . ?
F00D C00U C010 F00J -63.4(12) . . . . ?
F00D C00U C010 C00Z 57.1(13) . . . . ?
F00D C00U C1 F2 -56.4(17) . . . . ?
F00D C00U C1 F5 -169.7(13) . . . . ?
F00D C00U C1 C5 66(3) . . . . ?
C00E C004 C006 C002 178.8(4) . . . . ?
C00E C004 C006 C003 -57.0(5) . . . . ?
C00E C004 C00A C008 -171.2(4) . . . . ?
C00E C004 C00A C00C 59.1(5) . . . . ?
C00F C002 C006 C003 168.9(4) . . . . ?
C00F C002 C006 C004 -60.0(5) . . . . ?
C00F C002 C00G C009 -153.0(4) . . . . ?
C00F C002 C00G C00B 82.0(5) . . . . ?
C00F C008 C00A C004 48.3(6) . . . . ?
C00F C008 C00A C00C 176.9(5) . . . . ?
C00G C002 C006 C003 46.3(4) . . . . ?
C00G C002 C006 C004 177.3(4) . . . . ?
C00G C002 C00F C008 167.5(4) . . . . ?
C00G C00B C00Q C00I -163.9(5) . . . . ?
C00H O007 C00Z O00S -7.3(18) . . . . ?
C00H O007 C00Z C010 170.9(8) . . . . ?
C00I C00R C2 C3 -154.8(10) . . . . ?
C00I C00R C2 C6 -64.2(18) . . . . ?
C00I C00R C2 C4 -100.4(18) . . . . ?
C00I C00R C2 C7 -28(3) . . . . ?
C00I C00R C2 C8 173.6(13) . . . . ?
C00I C00R C4 C2 97.1(19) . . . . ?
C00I C00R C4 C3 -177.2(15) . . . . ?
C00I C00R C4 C6 15(4) . . . . ?
C00I C00R C4 C7 57(2) . . . . ?
C00I C00R C4 C8 152.2(13) . . . . ?
C00K C00C C00O C00P 49.6(6) . . . . ?
C00L C00K C00W C00H -131.2(6) . . . . ?
C00M C00B C00G C002 -55.9(6) . . . . ?
C00M C00B C00G C009 -176.7(5) . . . . ?
C00M C00B C00Q C00I 70.3(7) . . . . ?
C00N C002 C006 C003 -69.8(5) . . . . ?
C00N C002 C006 C004 61.3(5) . . . . ?
C00N C002 C00F C008 -65.7(5) . . . . ?
C00N C002 C00G C009 79.8(5) . . . . ?
C00N C002 C00G C00B -45.2(6) . . . . ?
C00O C00C C00K C00L 134.8(6) . . . . ?
C00O C00C C00K C00W -47.3(6) . . . . ?
C00P C00H C00W C00K -55.7(6) . . . . ?
C00Q C00B C00G C002 179.2(4) . . . . ?
C00Q C00B C00G C009 58.4(6) . . . . ?
C00Q C00I C00R C2 -160.6(9) . . . . ?
C00Q C00I C00R C4 162.2(11) . . . . ?
C00R C00I C00Q C00B 174.6(6) . . . . ?
C00R C2 C3 C4 66.8(19) . . . . ?
C00R C2 C3 C8 -114(2) . . . . ?
C00R C2 C6 C4 -49.3(17) . . . . ?
C00R C2 C6 C7 134(2) . . . . ?
C00R C2 C4 C3 -109.8(12) . . . . ?
C00R C2 C4 C6 131.8(13) . . . . ?
C00R C2 C4 C7 134.0(11) . . . . ?
C00R C2 C4 C8 -110.2(13) . . . . ?
C00R C2 C7 C6 -64(3) . . . . ?
C00R C2 C7 C4 -67(2) . . . . ?
C00R C2 C8 C3 74(2) . . . . ?
C00R C2 C8 C4 75(2) . . . . ?
C00R C4 C7 C2 47.6(15) . . . . ?
C00R C4 C7 C6 -129(2) . . . . ?
C00R C4 C8 C2 -64.2(19) . . . . ?
C00R C4 C8 C3 115(2) . . . . ?
O00S C00Z C010 F005 141.8(12) . . . . ?
O00S C00Z C010 F00J 17.1(17) . . . . ?
O00S C00Z C010 C00U -98.7(15) . . . . ?
C00U C1 C5 F3 70(3) . . . . ?
C00U C1 C5 F1 -178.7(18) . . . . ?
C00U C1 C5 F4 -43(3) . . . . ?
C00V C00C C00K C00L -105.4(6) . . . . ?
C00V C00C C00K C00W 72.4(6) . . . . ?
C00V C00C C00O C00P -68.5(6) . . . . ?
C00W C00H C00P C00O 59.0(7) . . . . ?
C00W C00K C00L C00E -177.3(5) . . . . ?
C00Z O007 C00H C00P 148.8(8) . . . . ?
C00Z O007 C00H C00W -89.9(9) . . . . ?
C010 C00U C1 F2 -179.1(12) . . . . ?
C010 C00U C1 F5 67.5(17) . . . . ?
C010 C00U C1 C5 -57(3) . . . . ?
C1 C00U C010 F005 -55.2(13) . . . . ?
C1 C00U C010 F00J 61.3(14) . . . . ?
C1 C00U C010 C00Z -178.2(11) . . . . ?
F2 C1 C5 F3 -167.6(15) . . . . ?
F2 C1 C5 F1 -56(2) . . . . ?
F2 C1 C5 F4 79.1(19) . . . . ?
F5 C1 C5 F3 -57.6(17) . . . . ?
F5 C1 C5 F1 54(2) . . . . ?
F5 C1 C5 F4 -170.8(15) . . . . ?
C2 C00R C4 C3 86(3) . . . . ?
C2 C00R C4 C6 -82(3) . . . . ?
C2 C00R C4 C7 -40.2(14) . . . . ?
C2 C00R C4 C8 55(2) . . . . ?
C2 C3 C4 C00R -72(2) . . . . ?
C2 C3 C4 C6 98(3) . . . . ?
C2 C3 C4 C7 53.9(19) . . . . ?
C2 C3 C4 C8 1(3) . . . . ?
C2 C3 C8 C4 -0.4(16) . . . . ?
C2 C6 C4 C00R 71(3) . . . . ?
C2 C6 C4 C3 -96(3) . . . . ?
C2 C6 C4 C7 -3(2) . . . . ?
C2 C6 C4 C8 -59(2) . . . . ?
C2 C6 C7 C4 2.0(16) . . . . ?
C2 C4 C7 C6 -177(3) . . . . ?
C2 C4 C8 C3 179(3) . . . . ?
C3 C2 C6 C4 48.7(17) . . . . ?
C3 C2 C6 C7 -128(2) . . . . ?
C3 C2 C4 C00R 109.8(12) . . . . ?
C3 C2 C4 C6 -118.5(16) . . . . ?
C3 C2 C4 C7 -116.3(14) . . . . ?
C3 C2 C4 C8 -0.5(18) . . . . ?
C3 C2 C7 C6 58(2) . . . . ?
C3 C2 C7 C4 54.9(17) . . . . ?
C3 C2 C8 C4 1(3) . . . . ?
C3 C4 C7 C2 -76(2) . . . . ?
C3 C4 C7 C6 107(2) . . . . ?
C3 C4 C8 C2 -179(3) . . . . ?
C6 C2 C3 C4 -41.4(16) . . . . ?
C6 C2 C3 C8 138(3) . . . . ?
C6 C2 C4 C00R -131.8(13) . . . . ?
C6 C2 C4 C3 118.5(17) . . . . ?
C6 C2 C4 C7 2.2(17) . . . . ?
C6 C2 C4 C8 118.0(16) . . . . ?
C6 C2 C7 C4 -3(2) . . . . ?
C6 C2 C8 C3 -46(3) . . . . ?
C6 C2 C8 C4 -45.6(16) . . . . ?
C6 C4 C7 C2 177(3) . . . . ?
C6 C4 C8 C2 81(2) . . . . ?
C6 C4 C8 C3 -100(3) . . . . ?
C4 C00R C2 C3 -54.3(18) . . . . ?
C4 C00R C2 C6 36.2(14) . . . . ?
C4 C00R C2 C7 72(2) . . . . ?
C4 C00R C2 C8 -86(2) . . . . ?
C4 C2 C3 C8 179(3) . . . . ?
C4 C2 C6 C7 -176(3) . . . . ?
C4 C2 C7 C6 3(2) . . . . ?
C4 C2 C8 C3 -1(3) . . . . ?
C4 C3 C8 C2 0.4(16) . . . . ?
C4 C6 C7 C2 -2.0(16) . . . . ?
C7 C2 C3 C4 -73.0(19) . . . . ?
C7 C2 C3 C8 106(3) . . . . ?
C7 C2 C6 C4 176(3) . . . . ?
C7 C2 C4 C00R -134.0(11) . . . . ?
C7 C2 C4 C3 116.3(14) . . . . ?
C7 C2 C4 C6 -2.2(17) . . . . ?
C7 C2 C4 C8 115.8(15) . . . . ?
C7 C2 C8 C3 -88(3) . . . . ?
C7 C2 C8 C4 -87(2) . . . . ?
C7 C6 C4 C00R 74(3) . . . . ?
C7 C6 C4 C2 3(2) . . . . ?
C7 C6 C4 C3 -93(3) . . . . ?
C7 C6 C4 C8 -56(3) . . . . ?
C7 C4 C8 C2 48.5(17) . . . . ?
C7 C4 C8 C3 -132(3) . . . . ?
C8 C2 C3 C4 -179(3) . . . . ?
C8 C2 C6 C4 72(2) . . . . ?
C8 C2 C6 C7 -105(3) . . . . ?
C8 C2 C4 C00R 110.2(13) . . . . ?
C8 C2 C4 C3 0.5(18) . . . . ?
C8 C2 C4 C6 -118.0(16) . . . . ?
C8 C2 C4 C7 -115.8(15) . . . . ?
C8 C2 C7 C6 93(2) . . . . ?
C8 C2 C7 C4 90(2) . . . . ?
C8 C3 C4 C00R -72(3) . . . . ?
C8 C3 C4 C2 -1(3) . . . . ?
C8 C3 C4 C6 97(3) . . . . ?
C8 C3 C4 C7 53(3) . . . . ?
C8 C4 C7 C2 -51.2(16) . . . . ?
C8 C4 C7 C6 132(2) . . . . ?
F6 C00U C010 F005 52.2(16) . . . . ?
F6 C00U C010 F00J 168.7(16) . . . . ?
F6 C00U C010 C00Z -70.8(16) . . . . ?
F6 C00U C1 F2 76(2) . . . . ?
F6 C00U C1 F5 -37(2) . . . . ?
F6 C00U C1 C5 -162(2) . . . . ?
